data_4342787
loop_
_publ_author_name
'Akhuli, Bidyut'
'Cera, Luca'
'Jana, Barun'
'Saha, Subrata'
'Schalley, Christoph A.'
'Ghosh, Pradyut'

_publ_section_title
;
 Formation and Transmetalation Mechanisms of Homo- and Heterometallic
 (Fe/Zn) Trinuclear Triple-Stranded Side-by-Side Helicates.
;
_journal_issue 9
_journal_name_full 'Inorganic chemistry'
_journal_page_first 4231
_journal_page_last 4242
_journal_paper_doi 10.1021/ic502855g
_journal_volume 54
_journal_year 2015
_chemical_formula_sum 'C96 H72 F18 N30 O18 S6 Zn3'
_chemical_formula_weight 2664.31
_chemical_name_systematic
; 
 ? 
;
_space_group_IT_number 2
_symmetry_cell_setting triclinic
_symmetry_space_group_name_Hall '-P 1'
_symmetry_space_group_name_H-M 'P -1'
_atom_sites_solution_hydrogens geom
_atom_sites_solution_primary direct
_atom_sites_solution_secondary difmap
_audit_creation_method SHELXL-97
_cell_angle_alpha 72.760(2)
_cell_angle_beta 89.610(2)
_cell_angle_gamma 73.586(2)
_cell_formula_units_Z 2
_cell_length_a 12.9568(11)
_cell_length_b 22.3513(18)
_cell_length_c 25.396(2)
_cell_measurement_reflns_used 9231
_cell_measurement_temperature 150(2)
_cell_measurement_theta_max 26.69
_cell_measurement_theta_min 2.24
_cell_volume 6714.2(10)
_computing_cell_refinement 'Bruker SAINT'
_computing_data_collection 'Bruker APEX2'
_computing_data_reduction 'Bruker SAINT'
_computing_molecular_graphics 'MERCURY 3.2'
_computing_publication_material 'ORTEP 3v.2'
_computing_structure_refinement 'SHELXL-97 (Sheldrick, 2008)'
_computing_structure_solution 'SHELXS-97 (Sheldrick, 2008)'
_diffrn_ambient_temperature 150(2)
_diffrn_measured_fraction_theta_full 0.992
_diffrn_measured_fraction_theta_max 0.992
_diffrn_measurement_device_type 'Bruker APEX-II CCD'
_diffrn_measurement_method '\f and \w scans'
_diffrn_radiation_monochromator graphite
_diffrn_radiation_source 'fine-focus sealed tube'
_diffrn_radiation_type MoK\a
_diffrn_radiation_wavelength 0.71073
_diffrn_reflns_av_R_equivalents 0.0330
_diffrn_reflns_av_unetI/netI 0.0426
_diffrn_reflns_limit_h_max 15
_diffrn_reflns_limit_h_min -15
_diffrn_reflns_limit_k_max 26
_diffrn_reflns_limit_k_min -26
_diffrn_reflns_limit_l_max 30
_diffrn_reflns_limit_l_min -24
_diffrn_reflns_number 64768
_diffrn_reflns_theta_full 25.00
_diffrn_reflns_theta_max 25.00
_diffrn_reflns_theta_min 0.84
_exptl_absorpt_coefficient_mu 0.716
_exptl_absorpt_correction_T_max 0.9858
_exptl_absorpt_correction_T_min 0.9651
_exptl_absorpt_correction_type multi-scan
_exptl_absorpt_process_details SADABS
_exptl_crystal_colour COLORLESS
_exptl_crystal_density_diffrn 1.318
_exptl_crystal_density_method 'not measured'
_exptl_crystal_description BLOCK
_exptl_crystal_F_000 2700
_exptl_crystal_size_max 0.05
_exptl_crystal_size_mid 0.03
_exptl_crystal_size_min 0.02
_platon_squeeze_details
;
The unit cell contains some disordered benzene molecules which have been treated as a diffuse contribution to the overall scatterin without 
specific atom positions by SQUEEZE/PLATON.
;
_refine_diff_density_max 0.824
_refine_diff_density_min -0.617
_refine_diff_density_rms 0.090
_refine_ls_extinction_method none
_refine_ls_goodness_of_fit_ref 1.063
_refine_ls_hydrogen_treatment mixed
_refine_ls_matrix_type full
_refine_ls_number_parameters 1532
_refine_ls_number_reflns 23467
_refine_ls_number_restraints 0
_refine_ls_restrained_S_all 1.063
_refine_ls_R_factor_all 0.0585
_refine_ls_R_factor_gt 0.0449
_refine_ls_shift/su_max 0.002
_refine_ls_shift/su_mean 0.000
_refine_ls_structure_factor_coef Fsqd
_refine_ls_weighting_details 'calc w=1/[\s^2^(Fo^2^)+(0.1000P)^2^+0.2868P] where P=(Fo^2^+2Fc^2^)/3'
_refine_ls_weighting_scheme calc
_refine_ls_wR_factor_gt 0.1445
_refine_ls_wR_factor_ref 0.1521
_reflns_number_gt 18261
_reflns_number_total 23467
_reflns_threshold_expression >2sigma(I)
_cod_data_source_file ic502855g_si_002.cif
_cod_data_source_block Helicate_Zn3
_cod_depositor_comments
;
The following automatic conversions were performed:

'_symmetry_cell_setting' value 'Triclinic' changed to 'triclinic'
according to
/usr/data/users/saulius/crontab/automatic-downloads/rss-feeds/ACS/lib/dictionaries/cif_core.dic
dictionary named 'cif_core.dic' version 2.4.2 from 2011-04-26.

'_exptl_absorpt_correction_type' value 'MULTI-SCAN' changed to
'multi-scan' according to
/usr/data/users/saulius/crontab/automatic-downloads/rss-feeds/ACS/lib/dictionaries/cif_core.dic
dictionary named 'cif_core.dic' version 2.4.2 from 2011-04-26.

Automatic conversion script
Id: cif_fix_values 3271 2015-04-21 07:52:19Z andrius 

 Adding full bibliography for 4342786--4342788.cif.
;
_cod_original_sg_symbol_H-M 'P-1   '
_cod_database_code 4342787

loop_
_symmetry_equiv_pos_as_xyz
'x, y, z'
'-x, -y, -z'

loop_
_atom_site_label
_atom_site_type_symbol
_atom_site_fract_x
_atom_site_fract_y
_atom_site_fract_z
_atom_site_U_iso_or_equiv
_atom_site_adp_type
_atom_site_occupancy
_atom_site_symmetry_multiplicity
_atom_site_calc_flag
_atom_site_refinement_flags
_atom_site_disorder_assembly
_atom_site_disorder_group
S8 S 0.28690(13) 0.16550(8) 0.27616(7) 0.0393(4) Uiso 0.65 1 d P A 2
O13 O 0.2128(4) 0.1279(3) 0.2916(2) 0.0573(14) Uiso 0.59 1 d P A 2
O14 O 0.2438(5) 0.2314(3) 0.2534(2) 0.0538(16) Uiso 0.69 1 d P A 2
O15 O 0.3738(5) 0.1371(3) 0.2511(3) 0.0302(15) Uiso 0.45 1 d P A 2
C84 C 0.3436(6) 0.1619(4) 0.3422(3) 0.0451(18) Uiso 0.57 1 d P A 2
F10 F 0.4054(6) 0.1043(3) 0.3700(3) 0.0484(19) Uiso 0.38 1 d P A 2
F11 F 0.2674(4) 0.1867(2) 0.37293(19) 0.0385(12) Uiso 0.52 1 d P A 2
F19 F 0.4162(4) 0.1963(2) 0.3380(2) 0.0541(13) Uiso 0.55 1 d P A 2
S8A S 0.3380(2) 0.17846(12) 0.29463(11) 0.0309(6) Uiso 0.35 1 d P B 1
O13A O 0.4014(5) 0.1277(3) 0.2705(3) 0.0283(16) Uiso 0.41 1 d P B 1
O14A O 0.2241(11) 0.2149(7) 0.2606(6) 0.064(4) Uiso 0.31 1 d P B 1
O15A O 0.3923(6) 0.2176(4) 0.3124(3) 0.072(2) Uiso 0.55 1 d P B 1
C84A C 0.2926(9) 0.1301(5) 0.3607(4) 0.049(2) Uiso 0.43 1 d P B 1
F10A F 0.3802(4) 0.0936(2) 0.38967(19) 0.0496(12) Uiso 0.62 1 d P B 1
F11A F 0.2361(4) 0.1712(2) 0.3838(2) 0.0370(12) Uiso 0.48 1 d P B 1
F19A F 0.2351(5) 0.0954(3) 0.3485(2) 0.0577(15) Uiso 0.45 1 d P B 1
Zn1 Zn 0.28638(3) 0.997092(15) 0.751076(13) 0.01534(10) Uani 1 1 d . . .
Zn2 Zn 0.12175(3) 1.295114(16) 0.484094(14) 0.01774(10) Uani 1 1 d . . .
Zn3 Zn 0.41381(3) 0.706568(17) 1.015715(14) 0.02176(10) Uani 1 1 d . . .
S5 S 0.75467(6) 0.06484(4) 0.48018(3) 0.02033(17) Uani 1 1 d . . .
N6 N 0.3133(2) 0.89945(12) 0.74698(10) 0.0177(5) Uani 1 1 d . . .
N17 N 0.3934(2) 1.12599(11) 0.51444(10) 0.0163(5) Uani 1 1 d . . .
N5 N 0.1605(2) 1.00782(12) 0.68992(10) 0.0171(5) Uani 1 1 d . . .
N16 N 0.40409(19) 1.01835(11) 0.69418(10) 0.0167(5) Uani 1 1 d . . .
N15 N 0.42614(19) 0.98151(11) 0.80446(10) 0.0168(5) Uani 1 1 d . . .
N4 N -0.05946(19) 1.16759(12) 0.56349(10) 0.0177(5) Uani 1 1 d . . .
N1 N 0.0496(2) 1.28220(12) 0.41030(10) 0.0197(6) Uani 1 1 d . . .
N26 N 0.1707(2) 0.98855(12) 0.81304(10) 0.0169(5) Uani 1 1 d . . .
N2 N 0.0231(2) 1.23357(12) 0.51867(10) 0.0186(6) Uani 1 1 d . . .
N21 N 0.0060(2) 1.38613(12) 0.48478(11) 0.0198(6) Uani 1 1 d . . .
N18 N 0.2916(2) 1.15107(12) 0.52526(10) 0.0186(6) Uani 1 1 d . . .
N19 N 0.26201(19) 1.21337(11) 0.49472(10) 0.0159(5) Uani 1 1 d . . .
N20 N 0.2332(2) 1.33760(12) 0.43315(10) 0.0203(6) Uani 1 1 d . . .
N12 N 0.4803(2) 0.78701(12) 1.00072(11) 0.0219(6) Uani 1 1 d . . .
N22 N 0.1606(2) 1.30240(12) 0.56379(10) 0.0189(6) Uani 1 1 d . . .
N30 N 0.3322(2) 0.71770(13) 1.08911(11) 0.0245(6) Uani 1 1 d . . .
N23 N 0.2292(2) 1.26632(12) 0.60680(11) 0.0209(6) Uani 1 1 d . . .
N28 N 0.2009(2) 0.79448(13) 0.93336(11) 0.0239(6) Uani 1 1 d . . .
N7 N 0.4862(2) 0.70168(12) 0.85270(10) 0.0231(6) Uani 1 1 d . . .
N3 N -0.0027(2) 1.20786(12) 0.56876(10) 0.0181(6) Uani 1 1 d . . .
N11 N 0.5769(2) 0.66084(13) 1.05483(11) 0.0259(6) Uani 1 1 d . . .
N24 N 0.2009(2) 1.29489(12) 0.64643(10) 0.0205(6) Uani 1 1 d . . .
N29 N 0.2544(2) 0.76818(12) 0.98295(10) 0.0220(6) Uani 1 1 d . . .
N9 N 0.4548(2) 0.69709(12) 0.93557(10) 0.0222(6) Uani 1 1 d . . .
N25 N 0.2203(2) 1.09575(12) 0.75499(10) 0.0167(5) Uani 1 1 d . . .
N27 N 0.1040(2) 0.83107(12) 0.94116(11) 0.0225(6) Uani 1 1 d . . .
N13 N 0.4454(2) 0.85050(12) 0.97747(11) 0.0226(6) Uani 1 1 d . . .
N14 N 0.5309(2) 0.87341(12) 0.97821(10) 0.0209(6) Uani 1 1 d . . .
N8 N 0.4867(2) 0.73263(12) 0.89129(11) 0.0253(6) Uani 1 1 d . . .
N10 N 0.3844(2) 0.61494(13) 1.01784(11) 0.0258(6) Uani 1 1 d . . .
C34 C 0.5176(3) 0.94343(15) 0.95420(13) 0.0228(7) Uani 1 1 d . . .
H34A H 0.5757 0.9543 0.9695 0.027 Uiso 1 1 calc R . .
H34B H 0.4500 0.9681 0.9641 0.027 Uiso 1 1 calc R . .
C46 C 0.4297(3) 1.17089(14) 0.47758(12) 0.0198(7) Uani 1 1 d . . .
H46 H 0.4972 1.1651 0.4637 0.024 Uiso 1 1 calc R . .
C6 C -0.0160(2) 1.21014(14) 0.48185(12) 0.0171(6) Uani 1 1 d . . .
C7 C -0.0680(2) 1.16726(14) 0.51057(13) 0.0188(7) Uani 1 1 d . . .
H7 H -0.1022 1.1429 0.4968 0.023 Uiso 1 1 calc R . .
C35 C 0.5177(3) 0.96298(14) 0.89183(13) 0.0201(7) Uani 1 1 d . . .
C13 C 0.0791(2) 1.06279(14) 0.66756(12) 0.0177(6) Uani 1 1 d . . .
H13 H 0.0841 1.1019 0.6717 0.021 Uiso 1 1 calc R . .
C45 C 0.4507(2) 1.05690(14) 0.54298(12) 0.0175(6) Uani 1 1 d . . .
H45A H 0.5196 1.0450 0.5276 0.021 Uiso 1 1 calc R . .
H45B H 0.4087 1.0296 0.5366 0.021 Uiso 1 1 calc R . .
C20 C 0.4533(3) 0.64845(15) 0.87192(13) 0.0280(8) Uani 1 1 d . . .
H20 H 0.4461 0.6197 0.8532 0.034 Uiso 1 1 calc R . .
C58 C 0.0887(2) 1.35273(14) 0.57606(13) 0.0186(7) Uani 1 1 d . . .
C12 C 0.1540(2) 0.95117(14) 0.68431(12) 0.0179(6) Uani 1 1 d . . .
C43 C 0.4697(2) 1.04409(13) 0.60423(12) 0.0150(6) Uani 1 1 d . . .
C78 C 0.0263(3) 0.87040(15) 0.89306(13) 0.0242(7) Uani 1 1 d . . .
H78A H -0.0463 0.8793 0.9048 0.029 Uiso 1 1 calc R . .
H78B H 0.0304 0.8461 0.8668 0.029 Uiso 1 1 calc R . .
C22 C 0.3948(3) 0.59945(16) 0.97004(14) 0.0263(8) Uani 1 1 d . . .
C47 C 0.3442(2) 1.22751(15) 0.46503(12) 0.0193(7) Uani 1 1 d . . .
C5 C 0.0002(2) 1.23480(14) 0.42341(12) 0.0194(7) Uani 1 1 d . . .
C9 C -0.0117(2) 1.06378(15) 0.63873(12) 0.0177(6) Uani 1 1 d . . .
C17 C 0.4190(3) 0.78761(15) 0.76403(13) 0.0214(7) Uani 1 1 d . . .
C57 C 0.0032(3) 1.39880(14) 0.53376(13) 0.0199(7) Uani 1 1 d . . .
C19 C 0.5131(3) 0.73139(15) 0.79644(13) 0.0249(7) Uani 1 1 d . . .
H19A H 0.5324 0.6985 0.7774 0.030 Uiso 1 1 calc R . .
H19B H 0.5750 0.7471 0.7986 0.030 Uiso 1 1 calc R . .
C38 C 0.5094(3) 0.99844(15) 0.77823(13) 0.0206(7) Uani 1 1 d . . .
C68 C -0.0157(3) 0.99347(15) 0.86810(13) 0.0231(7) Uani 1 1 d . . .
H68 H -0.0787 0.9954 0.8861 0.028 Uiso 1 1 calc R . .
C73 C 0.2350(3) 0.76218(15) 1.07916(13) 0.0237(7) Uani 1 1 d . . .
C59 C 0.1139(3) 1.34790(14) 0.62964(13) 0.0232(7) Uani 1 1 d . . .
H59 H 0.0788 1.3751 0.6499 0.028 Uiso 1 1 calc R . .
C55 C -0.1475(3) 1.49245(16) 0.50030(15) 0.0287(8) Uani 1 1 d . . .
H55 H -0.1995 1.5282 0.5053 0.034 Uiso 1 1 calc R . .
C69 C 0.0505(2) 0.93387(15) 0.86574(12) 0.0190(7) Uani 1 1 d . . .
C1 C 0.0616(3) 1.30872(16) 0.35671(13) 0.0247(7) Uani 1 1 d . . .
H1 H 0.0934 1.3425 0.3473 0.030 Uiso 1 1 calc R . .
C62 C 0.2149(3) 1.20868(15) 0.73437(13) 0.0212(7) Uani 1 1 d . . .
C66 C 0.1063(2) 1.04657(14) 0.81642(12) 0.0186(7) Uani 1 1 d . . .
C71 C 0.0951(3) 0.82896(15) 0.99418(13) 0.0253(7) Uani 1 1 d . . .
H71 H 0.0358 0.8506 1.0093 0.030 Uiso 1 1 calc R . .
C10 C -0.0200(3) 1.00543(16) 0.63402(13) 0.0235(7) Uani 1 1 d . . .
H10 H -0.0813 1.0042 0.6161 0.028 Uiso 1 1 calc R . .
C67 C 0.0123(3) 1.05001(15) 0.84365(13) 0.0214(7) Uani 1 1 d . . .
H67 H -0.0315 1.0902 0.8454 0.026 Uiso 1 1 calc R . .
C36 C 0.6024(3) 0.98042(18) 0.86494(14) 0.0325(8) Uani 1 1 d . . .
H36 H 0.6625 0.9794 0.8854 0.039 Uiso 1 1 calc R . .
C70 C 0.1426(2) 0.93409(14) 0.83746(12) 0.0187(7) Uani 1 1 d . . .
H70 H 0.1872 0.8943 0.8354 0.022 Uiso 1 1 calc R . .
C54 C -0.1439(3) 1.48150(16) 0.44986(15) 0.0302(8) Uani 1 1 d . . .
H54 H -0.1929 1.5100 0.4204 0.036 Uiso 1 1 calc R . .
C60 C 0.2572(3) 1.26413(15) 0.70174(13) 0.0242(7) Uani 1 1 d . . .
H60A H 0.2470 1.2966 0.7211 0.029 Uiso 1 1 calc R . .
H60B H 0.3339 1.2473 0.6987 0.029 Uiso 1 1 calc R . .
C8 C -0.0966(2) 1.12839(15) 0.61285(12) 0.0196(7) Uani 1 1 d . . .
H8A H -0.1625 1.1204 0.6027 0.024 Uiso 1 1 calc R . .
H8B H -0.1126 1.1525 0.6395 0.024 Uiso 1 1 calc R . .
C48 C 0.3270(3) 1.29433(15) 0.42851(13) 0.0221(7) Uani 1 1 d . . .
C11 C 0.0640(3) 0.94873(16) 0.65637(13) 0.0248(7) Uani 1 1 d . . .
H11 H 0.0604 0.9092 0.6527 0.030 Uiso 1 1 calc R . .
C56 C -0.0750(3) 1.45097(15) 0.54279(14) 0.0257(7) Uani 1 1 d . . .
H56 H -0.0776 1.4573 0.5774 0.031 Uiso 1 1 calc R . .
C63 C 0.1339(3) 1.21714(16) 0.77008(15) 0.0347(9) Uani 1 1 d . . .
H63 H 0.1048 1.2578 0.7754 0.042 Uiso 1 1 calc R . .
C65 C 0.1424(2) 1.10433(14) 0.78947(12) 0.0187(7) Uani 1 1 d . . .
C18 C 0.3968(2) 0.84802(14) 0.77331(12) 0.0187(7) Uani 1 1 d . . .
H18 H 0.4420 0.8529 0.7990 0.022 Uiso 1 1 calc R . .
C41 C 0.5810(3) 1.03009(17) 0.68411(14) 0.0279(8) Uani 1 1 d . . .
H41 H 0.6456 1.0297 0.7002 0.033 Uiso 1 1 calc R . .
C21 C 0.4324(3) 0.64553(15) 0.92547(13) 0.0229(7) Uani 1 1 d . . .
C61 C 0.2552(2) 1.14739(14) 0.72849(12) 0.0185(7) Uani 1 1 d . . .
H61 H 0.3096 1.1411 0.7049 0.022 Uiso 1 1 calc R . .
C16 C 0.3529(3) 0.78130(16) 0.72499(14) 0.0297(8) Uani 1 1 d . . .
H16 H 0.3663 0.7418 0.7172 0.036 Uiso 1 1 calc R . .
C39 C 0.4309(2) 0.96503(14) 0.85926(12) 0.0187(7) Uani 1 1 d . . .
H39 H 0.3724 0.9542 0.8768 0.022 Uiso 1 1 calc R . .
C14 C 0.2463(2) 0.89261(14) 0.70983(12) 0.0176(6) Uani 1 1 d . . .
C42 C 0.5661(3) 1.04413(15) 0.62752(13) 0.0221(7) Uani 1 1 d . . .
H42 H 0.6202 1.0535 0.6052 0.026 Uiso 1 1 calc R . .
C27 C 0.6197(3) 0.59741(16) 1.08319(14) 0.0321(8) Uani 1 1 d . . .
H27 H 0.5740 0.5711 1.0921 0.039 Uiso 1 1 calc R . .
C72 C 0.1919(3) 0.78808(15) 1.02145(13) 0.0219(7) Uani 1 1 d . . .
C74 C 0.1791(3) 0.78122(17) 1.12080(15) 0.0331(8) Uani 1 1 d . . .
H74 H 0.1129 0.8136 1.1124 0.040 Uiso 1 1 calc R . .
C15 C 0.2662(3) 0.83442(16) 0.69742(14) 0.0291(8) Uani 1 1 d . . .
H15 H 0.2217 0.8309 0.6706 0.035 Uiso 1 1 calc R . .
C53 C -0.0668(3) 1.42761(15) 0.44329(14) 0.0252(7) Uani 1 1 d . . .
H53 H -0.0653 1.4199 0.4092 0.030 Uiso 1 1 calc R . .
C52 C 0.2114(3) 1.39988(15) 0.39997(14) 0.0258(7) Uani 1 1 d . . .
H52 H 0.1477 1.4301 0.4035 0.031 Uiso 1 1 calc R . .
C26 C 0.3525(3) 0.57421(16) 1.06106(14) 0.0294(8) Uani 1 1 d . . .
H26 H 0.3454 0.5840 1.0943 0.035 Uiso 1 1 calc R . .
C3 C -0.0179(3) 1.23823(19) 0.32910(15) 0.0351(9) Uani 1 1 d . . .
H3 H -0.0385 1.2227 0.3019 0.042 Uiso 1 1 calc R . .
C40 C 0.4988(2) 1.01650(14) 0.71730(13) 0.0197(7) Uani 1 1 d . . .
C2 C 0.0297(3) 1.28893(19) 0.31521(14) 0.0345(9) Uani 1 1 d . . .
H2 H 0.0395 1.3088 0.2786 0.041 Uiso 1 1 calc R . .
C37 C 0.5989(3) 0.99946(19) 0.80761(15) 0.0350(9) Uani 1 1 d . . .
H37 H 0.6549 1.0126 0.7893 0.042 Uiso 1 1 calc R . .
C44 C 0.3915(2) 1.03098(14) 0.63925(12) 0.0173(6) Uani 1 1 d . . .
H44 H 0.3266 1.0309 0.6239 0.021 Uiso 1 1 calc R . .
C64 C 0.0972(3) 1.16536(16) 0.79743(15) 0.0347(9) Uani 1 1 d . . .
H64 H 0.0426 1.1708 0.8211 0.042 Uiso 1 1 calc R . .
C4 C -0.0341(3) 1.21153(17) 0.38365(14) 0.0297(8) Uani 1 1 d . . .
H4 H -0.0674 1.1785 0.3938 0.036 Uiso 1 1 calc R . .
C77 C 0.3736(3) 0.68866(18) 1.14156(14) 0.0346(9) Uani 1 1 d . . .
H77 H 0.4406 0.6571 1.1486 0.041 Uiso 1 1 calc R . .
C33 C 0.6198(3) 0.82384(16) 1.00087(15) 0.0324(8) Uani 1 1 d . . .
H33 H 0.6891 0.8268 1.0056 0.039 Uiso 1 1 calc R . .
C32 C 0.5888(3) 0.76862(16) 1.01558(14) 0.0293(8) Uani 1 1 d . . .
C51 C 0.2778(3) 1.42105(17) 0.36151(16) 0.0373(9) Uani 1 1 d . . .
H51 H 0.2588 1.4644 0.3389 0.045 Uiso 1 1 calc R . .
C31 C 0.6424(3) 0.69884(17) 1.04386(17) 0.0376(9) Uani 1 1 d . . .
C25 C 0.3300(3) 0.51852(18) 1.05796(16) 0.0405(10) Uani 1 1 d . . .
H25 H 0.3099 0.4907 1.0887 0.049 Uiso 1 1 calc R . .
C75 C 0.2226(3) 0.75157(19) 1.17535(15) 0.0383(9) Uani 1 1 d . . .
H75 H 0.1864 0.7637 1.2040 0.046 Uiso 1 1 calc R . .
C23 C 0.3703(3) 0.54567(18) 0.96403(16) 0.0377(9) Uani 1 1 d . . .
H23 H 0.3756 0.5372 0.9303 0.045 Uiso 1 1 calc R . .
C76 C 0.3213(3) 0.7034(2) 1.18590(15) 0.0409(10) Uani 1 1 d . . .
H76 H 0.3518 0.6815 1.2220 0.049 Uiso 1 1 calc R . .
C24 C 0.3380(4) 0.50492(19) 1.00820(17) 0.0438(10) Uani 1 1 d . . .
H24 H 0.3216 0.4683 1.0048 0.053 Uiso 1 1 calc R . .
C29 C 0.7945(4) 0.6073(2) 1.0856(3) 0.0823(19) Uani 1 1 d . . .
H29 H 0.8684 0.5894 1.0954 0.099 Uiso 1 1 calc R . .
C49 C 0.3992(3) 1.31225(17) 0.39083(16) 0.0379(9) Uani 1 1 d . . .
H49 H 0.4632 1.2815 0.3885 0.045 Uiso 1 1 calc R . .
C28 C 0.7283(4) 0.5692(2) 1.0998(2) 0.0542(12) Uani 1 1 d . . .
H28 H 0.7551 0.5251 1.1202 0.065 Uiso 1 1 calc R . .
C30 C 0.7524(4) 0.6730(2) 1.0566(2) 0.0686(16) Uani 1 1 d . . .
H30 H 0.7977 0.6995 1.0458 0.082 Uiso 1 1 calc R . .
C50 C 0.3749(3) 1.37646(18) 0.35669(17) 0.0442(10) Uani 1 1 d . . .
H50 H 0.4222 1.3896 0.3312 0.053 Uiso 1 1 calc R . .
S3 S 0.18973(7) 0.05971(4) 0.98070(4) 0.02604(19) Uani 1 1 d . . .
S4 S 0.77852(7) 0.12145(4) 0.74597(4) 0.0274(2) Uani 1 1 d . . .
S1 S 0.51962(8) 0.52973(4) 0.78821(4) 0.0346(2) Uani 1 1 d . . .
S2 S 0.02692(8) 0.45725(4) 0.72047(4) 0.0356(2) Uani 1 1 d . . .
O12 O 0.7536(2) 0.07629(11) 0.53318(10) 0.0310(6) Uani 1 1 d . . .
O7 O 0.86233(19) 0.15336(11) 0.73456(9) 0.0298(5) Uani 1 1 d . . .
O11 O 0.65033(18) 0.06939(11) 0.45685(10) 0.0317(6) Uani 1 1 d . . .
O17 O -0.0060(2) 0.47762(11) 0.66265(10) 0.0352(6) Uani 1 1 d . . .
O10 O 0.82010(18) 0.09572(11) 0.44183(9) 0.0260(5) Uani 1 1 d . . .
O4 O 0.09528(19) 0.09305(11) 0.94298(10) 0.0329(6) Uani 1 1 d . . .
O6 O 0.1818(2) 0.07314(13) 1.03315(11) 0.0414(7) Uani 1 1 d . . .
O8 O 0.7447(2) 0.11066(13) 0.80077(10) 0.0400(6) Uani 1 1 d . . .
O2 O 0.4634(3) 0.51679(13) 0.83694(10) 0.0452(7) Uani 1 1 d . . .
O9 O 0.7917(2) 0.06748(12) 0.72411(11) 0.0366(6) Uani 1 1 d . . .
O18 O 0.0657(2) 0.38717(12) 0.74550(11) 0.0433(7) Uani 1 1 d . . .
O1 O 0.5020(3) 0.59923(13) 0.76035(11) 0.0497(8) Uani 1 1 d . . .
O5 O 0.2914(2) 0.05943(13) 0.95716(12) 0.0407(7) Uani 1 1 d . . .
O3 O 0.6293(2) 0.48916(17) 0.79375(15) 0.0666(9) Uani 1 1 d . . .
O16 O -0.0442(3) 0.49291(17) 0.75105(15) 0.0789(12) Uani 1 1 d . . .
C83 C 0.8262(3) -0.02277(16) 0.49685(14) 0.0263(8) Uani 1 1 d . . .
C82 C 0.1959(3) -0.02695(17) 0.99963(15) 0.0309(8) Uani 1 1 d . . .
C81 C 0.6604(3) 0.1839(2) 0.70285(16) 0.0397(10) Uani 1 1 d . . .
C79 C 0.4525(3) 0.50411(18) 0.74096(16) 0.0385(9) Uani 1 1 d . . .
C80 C 0.1491(4) 0.4812(2) 0.72132(17) 0.0500(12) Uani 1 1 d . . .
C92 C 0.7165(3) 0.37335(19) 0.61003(17) 0.0422(10) Uani 1 1 d . . .
H92 H 0.6680 0.3835 0.5797 0.051 Uiso 1 1 calc R . .
C89 C 0.6751(3) 0.25075(19) 0.47088(19) 0.0429(10) Uani 1 1 d . . .
H89 H 0.6589 0.2133 0.4920 0.052 Uiso 1 1 calc R . .
C91 C 0.6952(3) 0.40962(19) 0.64680(17) 0.0417(10) Uani 1 1 d . . .
H91 H 0.6321 0.4442 0.6412 0.050 Uiso 1 1 calc R . .
C93 C 0.8098(3) 0.32240(19) 0.61875(18) 0.0405(10) Uani 1 1 d . . .
H93 H 0.8249 0.2986 0.5937 0.049 Uiso 1 1 calc R . .
C96 C 0.7672(4) 0.39436(19) 0.69136(17) 0.0447(10) Uani 1 1 d . . .
H96 H 0.7541 0.4188 0.7159 0.054 Uiso 1 1 calc R . .
C87 C 0.7061(4) 0.3172(2) 0.38341(19) 0.0519(11) Uani 1 1 d . . .
H87 H 0.7101 0.3250 0.3455 0.062 Uiso 1 1 calc R . .
C95 C 0.8607(4) 0.34156(19) 0.69956(18) 0.0460(10) Uani 1 1 d . . .
H95 H 0.9098 0.3305 0.7299 0.055 Uiso 1 1 calc R . .
C90 C 0.6892(3) 0.29512(19) 0.49582(18) 0.0423(10) Uani 1 1 d . . .
H90 H 0.6824 0.2879 0.5335 0.051 Uiso 1 1 calc R . .
C85 C 0.7136(4) 0.3504(2) 0.46426(19) 0.0475(11) Uani 1 1 d . . .
H85 H 0.7246 0.3802 0.4809 0.057 Uiso 1 1 calc R . .
C94 C 0.8802(3) 0.30643(18) 0.66343(19) 0.0438(10) Uani 1 1 d . . .
H94 H 0.9423 0.2711 0.6693 0.053 Uiso 1 1 calc R . .
C88 C 0.6847(3) 0.2612(2) 0.41548(19) 0.0484(11) Uani 1 1 d . . .
H88 H 0.6767 0.2302 0.3994 0.058 Uiso 1 1 calc R . .
C86 C 0.7217(4) 0.3618(2) 0.40826(19) 0.0506(11) Uani 1 1 d . . .
H86 H 0.7375 0.3994 0.3872 0.061 Uiso 1 1 calc R . .
F1 F 0.83515(16) -0.04190(9) 0.45183(8) 0.0339(5) Uani 1 1 d . . .
F4 F 0.20615(17) -0.04788(10) 0.95575(9) 0.0376(5) Uani 1 1 d . . .
F3 F 0.92430(16) -0.03737(10) 0.52100(9) 0.0414(5) Uani 1 1 d . . .
F2 F 0.77272(18) -0.05822(9) 0.53194(8) 0.0372(5) Uani 1 1 d . . .
F7 F 0.64102(19) 0.24042(11) 0.71438(10) 0.0520(6) Uani 1 1 d . . .
F5 F 0.28017(18) -0.06352(10) 1.03580(9) 0.0453(6) Uani 1 1 d . . .
F8 F 0.67435(19) 0.19625(12) 0.64911(9) 0.0536(7) Uani 1 1 d . . .
F9 F 0.57121(17) 0.16459(13) 0.71168(11) 0.0573(7) Uani 1 1 d . . .
F6 F 0.10782(19) -0.03766(11) 1.02316(10) 0.0490(6) Uani 1 1 d . . .
F14 F 0.4566(2) 0.44124(11) 0.76061(11) 0.0601(7) Uani 1 1 d . . .
F13 F 0.3477(2) 0.53938(13) 0.72979(12) 0.0645(7) Uani 1 1 d . . .
F12 F 0.4950(3) 0.51290(13) 0.69206(10) 0.0641(8) Uani 1 1 d . . .
F17 F 0.1915(3) 0.46620(14) 0.77332(11) 0.0746(9) Uani 1 1 d . . .
F16 F 0.2232(2) 0.45091(16) 0.69410(12) 0.0714(8) Uani 1 1 d . . .
F15 F 0.1288(3) 0.54569(13) 0.69808(11) 0.0770(10) Uani 1 1 d . . .

loop_
_atom_site_aniso_label
_atom_site_aniso_U_11
_atom_site_aniso_U_22
_atom_site_aniso_U_33
_atom_site_aniso_U_23
_atom_site_aniso_U_13
_atom_site_aniso_U_12
Zn1 0.01606(18) 0.01465(18) 0.01545(19) -0.00530(14) 0.00312(14) -0.00406(14)
Zn2 0.01943(19) 0.01437(18) 0.0191(2) -0.00553(15) 0.00257(15) -0.00410(14)
Zn3 0.0286(2) 0.01880(19) 0.0170(2) -0.00692(15) 0.00445(16) -0.00428(16)
S5 0.0187(4) 0.0207(4) 0.0243(4) -0.0096(3) 0.0057(3) -0.0072(3)
N6 0.0197(13) 0.0160(13) 0.0165(13) -0.0045(10) 0.0051(11) -0.0043(10)
N17 0.0185(13) 0.0167(13) 0.0139(13) -0.0055(10) 0.0044(10) -0.0046(10)
N5 0.0196(13) 0.0166(13) 0.0142(13) -0.0049(10) 0.0017(10) -0.0040(10)
N16 0.0153(13) 0.0154(12) 0.0194(14) -0.0059(10) 0.0014(10) -0.0041(10)
N15 0.0156(13) 0.0159(12) 0.0189(14) -0.0053(11) 0.0033(10) -0.0046(10)
N4 0.0143(13) 0.0193(13) 0.0191(14) -0.0049(11) 0.0033(10) -0.0054(10)
N1 0.0202(14) 0.0185(13) 0.0193(14) -0.0074(11) 0.0011(11) -0.0024(11)
N26 0.0186(13) 0.0170(13) 0.0161(13) -0.0070(11) 0.0023(10) -0.0051(10)
N2 0.0176(13) 0.0168(13) 0.0191(14) -0.0055(11) 0.0008(11) -0.0015(10)
N21 0.0217(14) 0.0158(13) 0.0207(14) -0.0045(11) 0.0019(11) -0.0050(11)
N18 0.0188(13) 0.0177(13) 0.0199(14) -0.0077(11) 0.0049(11) -0.0043(11)
N19 0.0177(13) 0.0144(12) 0.0153(13) -0.0042(10) 0.0013(10) -0.0048(10)
N20 0.0245(14) 0.0152(13) 0.0208(14) -0.0051(11) 0.0018(11) -0.0058(11)
N12 0.0230(14) 0.0210(14) 0.0202(14) -0.0083(11) 0.0056(11) -0.0020(11)
N22 0.0214(14) 0.0156(13) 0.0192(14) -0.0047(11) 0.0029(11) -0.0055(11)
N30 0.0364(16) 0.0207(14) 0.0192(14) -0.0082(11) 0.0075(12) -0.0105(12)
N23 0.0244(14) 0.0168(13) 0.0214(14) -0.0063(11) 0.0001(11) -0.0056(11)
N28 0.0259(15) 0.0218(14) 0.0241(15) -0.0066(12) 0.0063(12) -0.0077(12)
N7 0.0315(15) 0.0161(13) 0.0155(14) -0.0035(11) 0.0059(12) 0.0009(11)
N3 0.0198(13) 0.0201(13) 0.0152(13) -0.0056(11) 0.0037(11) -0.0069(11)
N11 0.0319(16) 0.0214(14) 0.0194(14) -0.0054(12) 0.0016(12) -0.0008(12)
N24 0.0331(15) 0.0146(12) 0.0161(13) -0.0044(11) 0.0044(11) -0.0110(11)
N29 0.0320(15) 0.0181(13) 0.0172(14) -0.0065(11) 0.0056(12) -0.0081(12)
N9 0.0296(15) 0.0164(13) 0.0172(14) -0.0051(11) 0.0045(12) -0.0017(11)
N25 0.0181(13) 0.0172(13) 0.0146(13) -0.0054(10) 0.0001(10) -0.0046(10)
N27 0.0245(14) 0.0186(13) 0.0239(15) -0.0054(11) 0.0065(12) -0.0072(11)
N13 0.0264(15) 0.0172(13) 0.0223(15) -0.0052(11) 0.0005(12) -0.0043(11)
N14 0.0242(14) 0.0211(13) 0.0182(14) -0.0060(11) 0.0024(11) -0.0079(11)
N8 0.0339(16) 0.0202(14) 0.0188(14) -0.0081(12) 0.0052(12) -0.0012(12)
N10 0.0289(15) 0.0234(14) 0.0213(15) -0.0056(12) 0.0053(12) -0.0031(12)
C34 0.0279(18) 0.0199(16) 0.0218(17) -0.0075(13) -0.0008(14) -0.0075(14)
C46 0.0201(16) 0.0193(16) 0.0196(16) -0.0052(13) 0.0053(13) -0.0059(13)
C6 0.0168(15) 0.0159(15) 0.0196(16) -0.0087(13) 0.0019(12) -0.0029(12)
C7 0.0181(15) 0.0177(15) 0.0216(17) -0.0066(13) -0.0013(13) -0.0061(12)
C35 0.0268(17) 0.0171(15) 0.0196(16) -0.0075(13) 0.0020(13) -0.0092(13)
C13 0.0204(16) 0.0174(15) 0.0171(16) -0.0062(13) 0.0048(13) -0.0074(13)
C45 0.0175(15) 0.0159(15) 0.0180(16) -0.0053(12) 0.0067(12) -0.0032(12)
C20 0.042(2) 0.0169(16) 0.0240(18) -0.0108(14) 0.0028(15) -0.0013(15)
C58 0.0244(17) 0.0128(14) 0.0205(16) -0.0061(12) 0.0042(13) -0.0074(13)
C12 0.0231(16) 0.0187(15) 0.0137(15) -0.0055(12) 0.0049(13) -0.0080(13)
C43 0.0203(15) 0.0099(13) 0.0149(15) -0.0052(12) 0.0039(12) -0.0030(12)
C78 0.0242(17) 0.0260(17) 0.0233(18) -0.0067(14) 0.0054(14) -0.0096(14)
C22 0.0286(18) 0.0216(17) 0.0251(18) -0.0071(14) 0.0054(15) -0.0016(14)
C47 0.0213(16) 0.0202(16) 0.0166(16) -0.0053(13) 0.0059(13) -0.0070(13)
C5 0.0196(16) 0.0179(15) 0.0181(16) -0.0050(13) -0.0016(13) -0.0017(13)
C9 0.0174(15) 0.0238(16) 0.0134(15) -0.0057(13) 0.0084(12) -0.0084(13)
C17 0.0288(17) 0.0170(15) 0.0159(16) -0.0053(13) 0.0069(13) -0.0027(13)
C57 0.0238(17) 0.0147(15) 0.0224(17) -0.0043(13) 0.0048(13) -0.0091(13)
C19 0.0351(19) 0.0184(16) 0.0186(17) -0.0064(13) 0.0088(14) -0.0032(14)
C38 0.0244(17) 0.0192(16) 0.0204(17) -0.0051(13) 0.0017(13) -0.0106(13)
C68 0.0193(16) 0.0294(18) 0.0204(17) -0.0076(14) 0.0072(13) -0.0071(14)
C73 0.0339(19) 0.0216(16) 0.0196(17) -0.0082(14) 0.0105(14) -0.0126(14)
C59 0.0275(17) 0.0156(15) 0.0278(18) -0.0081(14) 0.0038(14) -0.0067(13)
C55 0.0247(18) 0.0208(17) 0.039(2) -0.0125(15) 0.0027(15) -0.0004(14)
C69 0.0205(16) 0.0202(15) 0.0147(15) -0.0036(13) 0.0000(12) -0.0057(13)
C1 0.0263(18) 0.0245(17) 0.0205(17) -0.0029(14) 0.0030(14) -0.0075(14)
C62 0.0275(17) 0.0171(15) 0.0186(16) -0.0037(13) -0.0011(14) -0.0080(13)
C66 0.0206(16) 0.0196(15) 0.0136(15) -0.0059(13) -0.0017(12) -0.0020(13)
C71 0.0337(19) 0.0191(16) 0.0230(18) -0.0076(14) 0.0142(15) -0.0066(14)
C10 0.0236(17) 0.0306(18) 0.0196(17) -0.0086(14) -0.0005(14) -0.0119(14)
C67 0.0224(17) 0.0194(16) 0.0202(17) -0.0068(13) 0.0023(13) -0.0018(13)
C36 0.036(2) 0.048(2) 0.0196(18) -0.0086(16) -0.0057(15) -0.0240(18)
C70 0.0188(16) 0.0169(15) 0.0183(16) -0.0039(13) 0.0013(13) -0.0039(12)
C54 0.0288(19) 0.0238(17) 0.031(2) -0.0034(15) -0.0057(15) -0.0024(15)
C60 0.0352(19) 0.0172(15) 0.0197(17) -0.0048(13) -0.0017(14) -0.0075(14)
C8 0.0166(15) 0.0238(16) 0.0188(16) -0.0066(13) 0.0059(13) -0.0066(13)
C48 0.0228(17) 0.0239(16) 0.0195(17) -0.0058(13) 0.0037(13) -0.0077(14)
C11 0.0295(18) 0.0208(16) 0.0269(18) -0.0099(14) -0.0006(15) -0.0091(14)
C56 0.0257(18) 0.0201(16) 0.0307(19) -0.0091(14) 0.0042(15) -0.0044(14)
C63 0.051(2) 0.0184(17) 0.035(2) -0.0123(16) 0.0155(18) -0.0071(16)
C65 0.0224(16) 0.0193(15) 0.0125(15) -0.0052(12) 0.0015(13) -0.0031(13)
C18 0.0236(16) 0.0150(15) 0.0156(16) -0.0045(12) 0.0031(13) -0.0028(13)
C41 0.0213(17) 0.042(2) 0.0246(18) -0.0068(16) 0.0007(14) -0.0200(15)
C21 0.0297(18) 0.0163(15) 0.0196(17) -0.0068(13) 0.0021(14) -0.0004(13)
C61 0.0213(16) 0.0184(15) 0.0154(16) -0.0060(13) 0.0032(13) -0.0042(13)
C16 0.042(2) 0.0178(16) 0.0300(19) -0.0125(15) 0.0036(16) -0.0044(15)
C39 0.0178(15) 0.0165(15) 0.0203(17) -0.0049(13) 0.0034(13) -0.0035(12)
C14 0.0254(17) 0.0167(15) 0.0122(15) -0.0052(12) 0.0050(13) -0.0079(13)
C42 0.0212(16) 0.0262(17) 0.0209(17) -0.0045(14) 0.0085(13) -0.0133(14)
C27 0.039(2) 0.0205(17) 0.0279(19) -0.0023(15) 0.0000(16) -0.0011(15)
C72 0.0295(18) 0.0175(15) 0.0220(17) -0.0079(13) 0.0106(14) -0.0100(14)
C74 0.043(2) 0.0257(18) 0.031(2) -0.0113(16) 0.0096(17) -0.0082(16)
C15 0.039(2) 0.0248(17) 0.0273(19) -0.0137(15) -0.0022(16) -0.0090(15)
C53 0.0259(18) 0.0225(17) 0.0252(18) -0.0039(14) -0.0006(14) -0.0076(14)
C52 0.0316(19) 0.0167(16) 0.0269(18) -0.0035(14) 0.0015(15) -0.0071(14)
C26 0.037(2) 0.0272(18) 0.0230(18) -0.0066(15) 0.0115(15) -0.0101(15)
C3 0.045(2) 0.047(2) 0.0229(19) -0.0158(17) 0.0007(16) -0.0228(19)
C40 0.0215(16) 0.0180(15) 0.0225(17) -0.0073(13) 0.0027(13) -0.0093(13)
C2 0.035(2) 0.047(2) 0.0175(18) -0.0048(16) 0.0017(15) -0.0110(18)
C37 0.033(2) 0.054(2) 0.028(2) -0.0104(18) 0.0062(16) -0.0317(18)
C44 0.0150(15) 0.0165(15) 0.0184(16) -0.0050(12) 0.0019(12) -0.0017(12)
C64 0.044(2) 0.0228(18) 0.037(2) -0.0115(16) 0.0227(18) -0.0071(16)
C4 0.039(2) 0.0315(19) 0.0248(19) -0.0099(15) 0.0035(15) -0.0184(16)
C77 0.040(2) 0.039(2) 0.0220(19) -0.0097(16) 0.0047(16) -0.0073(17)
C33 0.0230(18) 0.0276(19) 0.040(2) 0.0003(16) -0.0030(16) -0.0084(15)
C32 0.0268(18) 0.0246(18) 0.032(2) -0.0038(15) 0.0034(15) -0.0053(15)
C51 0.043(2) 0.0209(18) 0.040(2) 0.0007(16) 0.0065(18) -0.0076(16)
C31 0.0280(19) 0.0255(19) 0.050(2) 0.0001(17) 0.0009(17) -0.0059(16)
C25 0.055(3) 0.032(2) 0.040(2) -0.0103(18) 0.022(2) -0.0224(19)
C75 0.049(2) 0.045(2) 0.0234(19) -0.0180(17) 0.0100(17) -0.0100(19)
C23 0.050(2) 0.037(2) 0.037(2) -0.0238(18) 0.0156(18) -0.0179(18)
C76 0.050(2) 0.052(2) 0.0197(19) -0.0120(18) 0.0065(17) -0.014(2)
C24 0.063(3) 0.032(2) 0.052(3) -0.0214(19) 0.023(2) -0.029(2)
C29 0.036(3) 0.037(3) 0.143(6) 0.005(3) -0.017(3) 0.004(2)
C49 0.040(2) 0.0246(18) 0.042(2) -0.0009(16) 0.0157(18) -0.0075(16)
C28 0.047(3) 0.026(2) 0.070(3) 0.005(2) -0.014(2) -0.0017(19)
C30 0.040(3) 0.034(2) 0.118(5) -0.004(3) -0.003(3) -0.008(2)
C50 0.050(2) 0.030(2) 0.044(2) 0.0029(18) 0.022(2) -0.0135(18)
S3 0.0211(4) 0.0279(4) 0.0316(5) -0.0135(4) 0.0015(4) -0.0063(3)
S4 0.0237(4) 0.0353(5) 0.0267(5) -0.0132(4) 0.0047(4) -0.0105(4)
S1 0.0483(6) 0.0330(5) 0.0314(5) -0.0168(4) 0.0128(4) -0.0186(4)
S2 0.0430(6) 0.0298(5) 0.0323(5) -0.0146(4) 0.0074(4) -0.0027(4)
O12 0.0410(15) 0.0318(13) 0.0303(13) -0.0179(11) 0.0150(11) -0.0175(11)
O7 0.0304(13) 0.0378(14) 0.0240(13) -0.0081(11) 0.0013(10) -0.0160(11)
O11 0.0199(12) 0.0316(13) 0.0432(15) -0.0127(11) 0.0000(11) -0.0058(10)
O17 0.0390(15) 0.0253(12) 0.0352(14) -0.0063(11) -0.0094(12) -0.0028(11)
O10 0.0288(13) 0.0267(12) 0.0267(13) -0.0086(10) 0.0082(10) -0.0144(10)
O4 0.0302(13) 0.0308(13) 0.0330(14) -0.0099(11) -0.0012(11) -0.0016(11)
O6 0.0425(16) 0.0457(16) 0.0410(16) -0.0279(13) -0.0012(13) -0.0053(13)
O8 0.0411(15) 0.0509(16) 0.0284(14) -0.0121(12) 0.0104(12) -0.0143(13)
O2 0.074(2) 0.0387(15) 0.0288(15) -0.0103(12) 0.0166(14) -0.0265(14)
O9 0.0299(14) 0.0386(14) 0.0506(16) -0.0245(13) 0.0080(12) -0.0132(11)
O18 0.0582(18) 0.0305(14) 0.0373(16) -0.0079(12) 0.0000(13) -0.0097(13)
O1 0.093(2) 0.0383(15) 0.0378(16) -0.0209(13) 0.0320(16) -0.0405(16)
O5 0.0261(13) 0.0427(15) 0.0579(18) -0.0182(13) 0.0117(12) -0.0144(12)
O3 0.0411(18) 0.087(2) 0.083(2) -0.046(2) 0.0039(17) -0.0145(17)
O16 0.087(3) 0.066(2) 0.074(2) -0.0339(19) 0.043(2) 0.003(2)
C83 0.0241(18) 0.0308(18) 0.0271(19) -0.0115(15) 0.0021(15) -0.0104(15)
C82 0.0258(19) 0.0319(19) 0.035(2) -0.0143(16) 0.0031(16) -0.0048(15)
C81 0.031(2) 0.055(3) 0.036(2) -0.027(2) 0.0007(17) -0.0031(18)
C79 0.051(3) 0.028(2) 0.035(2) -0.0101(17) 0.0023(19) -0.0097(18)
C80 0.073(3) 0.042(2) 0.030(2) -0.0003(19) -0.014(2) -0.021(2)
C92 0.043(2) 0.043(2) 0.044(2) -0.0178(19) 0.0022(19) -0.0135(19)
C89 0.035(2) 0.029(2) 0.062(3) -0.0139(19) -0.003(2) -0.0045(17)
C91 0.040(2) 0.036(2) 0.045(2) -0.0143(18) 0.0058(19) -0.0023(18)
C93 0.038(2) 0.037(2) 0.057(3) -0.026(2) 0.015(2) -0.0155(18)
C96 0.066(3) 0.033(2) 0.041(2) -0.0118(18) 0.014(2) -0.024(2)
C87 0.046(3) 0.058(3) 0.047(3) -0.020(2) -0.004(2) -0.006(2)
C95 0.052(3) 0.037(2) 0.048(3) -0.0009(19) 0.002(2) -0.023(2)
C90 0.039(2) 0.040(2) 0.048(2) -0.018(2) 0.0064(19) -0.0069(18)
C85 0.054(3) 0.041(2) 0.057(3) -0.023(2) 0.007(2) -0.019(2)
C94 0.033(2) 0.029(2) 0.068(3) -0.011(2) 0.012(2) -0.0118(17)
C88 0.042(2) 0.039(2) 0.063(3) -0.024(2) -0.012(2) -0.0017(19)
C86 0.054(3) 0.050(3) 0.049(3) -0.016(2) 0.006(2) -0.017(2)
F1 0.0387(12) 0.0308(11) 0.0395(12) -0.0216(9) 0.0105(10) -0.0104(9)
F4 0.0420(12) 0.0359(11) 0.0398(12) -0.0242(10) 0.0005(10) -0.0056(10)
F3 0.0277(11) 0.0332(11) 0.0612(15) -0.0174(11) -0.0107(10) -0.0022(9)
F2 0.0514(13) 0.0253(10) 0.0340(12) -0.0024(9) 0.0064(10) -0.0171(10)
F7 0.0503(14) 0.0470(14) 0.0517(15) -0.0252(12) -0.0017(12) 0.0071(11)
F5 0.0498(14) 0.0389(12) 0.0328(12) -0.0080(10) -0.0082(11) 0.0064(10)
F8 0.0437(14) 0.0728(17) 0.0297(12) -0.0187(12) -0.0056(10) 0.0089(12)
F9 0.0238(12) 0.0849(19) 0.0717(18) -0.0435(15) 0.0035(11) -0.0087(12)
F6 0.0462(14) 0.0405(13) 0.0666(16) -0.0180(12) 0.0264(12) -0.0215(11)
F14 0.086(2) 0.0330(13) 0.0657(17) -0.0100(12) -0.0118(15) -0.0286(13)
F13 0.0531(16) 0.0625(17) 0.0711(19) -0.0150(14) -0.0129(14) -0.0121(14)
F12 0.108(2) 0.0623(16) 0.0392(14) -0.0321(13) 0.0227(15) -0.0341(16)
F17 0.114(2) 0.0700(18) 0.0430(15) -0.0076(13) -0.0335(16) -0.0406(18)
F16 0.0421(15) 0.103(2) 0.0651(18) -0.0197(17) 0.0015(14) -0.0222(15)
F15 0.119(3) 0.0521(16) 0.0608(18) 0.0037(13) -0.0317(17) -0.0483(17)

loop_
_atom_type_symbol
_atom_type_description
_atom_type_scat_dispersion_real
_atom_type_scat_dispersion_imag
_atom_type_scat_source
C C 0.0033 0.0016 'International Tables Vol C Tables 4.2.6.8 and 6.1.1.4'
H H 0.0000 0.0000 'International Tables Vol C Tables 4.2.6.8 and 6.1.1.4'
N N 0.0061 0.0033 'International Tables Vol C Tables 4.2.6.8 and 6.1.1.4'
O O 0.0106 0.0060 'International Tables Vol C Tables 4.2.6.8 and 6.1.1.4'
F F 0.0171 0.0103 'International Tables Vol C Tables 4.2.6.8 and 6.1.1.4'
S S 0.1246 0.1234 'International Tables Vol C Tables 4.2.6.8 and 6.1.1.4'
Zn Zn 0.2839 1.4301 'International Tables Vol C Tables 4.2.6.8 and 6.1.1.4'

loop_
_geom_angle_atom_site_label_1
_geom_angle_atom_site_label_2
_geom_angle_atom_site_label_3
_geom_angle
O14 S8 O15 115.1(4)
O14 S8 O13 116.9(4)
O15 S8 O13 114.0(3)
O14 S8 C84 100.5(3)
O15 S8 C84 104.9(4)
O13 S8 C84 102.7(3)
F10 C84 F19 98.9(6)
F10 C84 F11 111.8(7)
F19 C84 F11 105.4(6)
F10 C84 S8 113.8(6)
F19 C84 S8 113.6(5)
F11 C84 S8 112.3(5)
O15A S8A O13A 118.8(4)
O15A S8A O14A 117.4(6)
O13A S8A O14A 109.8(6)
O15A S8A C84A 104.1(5)
O13A S8A C84A 104.4(4)
O14A S8A C84A 99.1(6)
F10A C84A F11A 112.4(8)
F10A C84A F19A 111.6(8)
F11A C84A F19A 110.8(9)
F10A C84A S8A 104.5(7)
F11A C84A S8A 107.9(7)
F19A C84A S8A 109.2(7)
N6 Zn1 N16 94.14(9)
N6 Zn1 N15 99.52(9)
N16 Zn1 N15 76.66(9)
N6 Zn1 N25 166.66(10)
N16 Zn1 N25 96.01(9)
N15 Zn1 N25 91.24(9)
N6 Zn1 N26 94.59(9)
N16 Zn1 N26 170.65(9)
N15 Zn1 N26 98.58(9)
N25 Zn1 N26 75.89(9)
N6 Zn1 N5 76.44(9)
N16 Zn1 N5 96.97(9)
N15 Zn1 N5 172.32(9)
N25 Zn1 N5 93.72(9)
N26 Zn1 N5 88.32(9)
N19 Zn2 N2 92.48(9)
N19 Zn2 N22 90.87(9)
N2 Zn2 N22 91.78(10)
N19 Zn2 N20 76.91(9)
N2 Zn2 N20 162.15(9)
N22 Zn2 N20 102.56(10)
N19 Zn2 N21 165.37(10)
N2 Zn2 N21 96.27(9)
N22 Zn2 N21 77.19(9)
N20 Zn2 N21 97.24(10)
N19 Zn2 N1 94.54(9)
N2 Zn2 N1 76.46(10)
N22 Zn2 N1 167.23(10)
N20 Zn2 N1 89.94(10)
N21 Zn2 N1 98.89(9)
N12 Zn3 N29 93.75(10)
N12 Zn3 N9 90.04(10)
N29 Zn3 N9 91.46(10)
N12 Zn3 N11 76.61(10)
N29 Zn3 N11 168.17(10)
N9 Zn3 N11 95.33(10)
N12 Zn3 N10 163.60(10)
N29 Zn3 N10 96.20(10)
N9 Zn3 N10 76.73(10)
N11 Zn3 N10 94.78(10)
N12 Zn3 N30 98.27(10)
N29 Zn3 N30 76.41(10)
N9 Zn3 N30 165.66(11)
N11 Zn3 N30 97.95(10)
N10 Zn3 N30 96.72(10)
O10 S5 O12 115.05(14)
O10 S5 O11 115.19(14)
O12 S5 O11 114.64(15)
O10 S5 C83 103.59(14)
O12 S5 C83 103.33(15)
O11 S5 C83 102.63(14)
C18 N6 C14 119.0(3)
C18 N6 Zn1 124.9(2)
C14 N6 Zn1 115.72(19)
N18 N17 C46 112.1(2)
N18 N17 C45 119.3(2)
C46 N17 C45 128.6(3)
C12 N5 C13 119.0(3)
C12 N5 Zn1 114.50(19)
C13 N5 Zn1 124.9(2)
C44 N16 C40 119.0(3)
C44 N16 Zn1 125.5(2)
C40 N16 Zn1 115.5(2)
C39 N15 C38 118.9(3)
C39 N15 Zn1 125.5(2)
C38 N15 Zn1 115.02(19)
N3 N4 C7 111.4(2)
N3 N4 C8 119.5(2)
C7 N4 C8 129.0(3)
C1 N1 C5 117.8(3)
C1 N1 Zn2 128.5(2)
C5 N1 Zn2 113.1(2)
C70 N26 C66 118.4(3)
C70 N26 Zn1 125.2(2)
C66 N26 Zn1 114.6(2)
N3 N2 C6 110.6(3)
N3 N2 Zn2 135.1(2)
C6 N2 Zn2 114.0(2)
C53 N21 C57 118.0(3)
C53 N21 Zn2 126.5(2)
C57 N21 Zn2 115.28(19)
N19 N18 N17 105.8(2)
N18 N19 C47 110.0(2)
N18 N19 Zn2 135.6(2)
C47 N19 Zn2 114.35(18)
C52 N20 C48 117.8(3)
C52 N20 Zn2 126.1(2)
C48 N20 Zn2 115.2(2)
N13 N12 C32 109.6(3)
N13 N12 Zn3 136.3(2)
C32 N12 Zn3 113.9(2)
N23 N22 C58 110.2(2)
N23 N22 Zn2 136.22(19)
C58 N22 Zn2 112.98(19)
C77 N30 C73 118.3(3)
C77 N30 Zn3 126.3(2)
C73 N30 Zn3 115.2(2)
N22 N23 N24 105.6(2)
N29 N28 N27 105.4(2)
C20 N7 N8 112.1(3)
C20 N7 C19 128.8(3)
N8 N7 C19 118.9(3)
N2 N3 N4 105.5(2)
C31 N11 C27 118.0(3)
C31 N11 Zn3 115.5(2)
C27 N11 Zn3 126.1(3)
N23 N24 C59 112.2(3)
N23 N24 C60 119.7(2)
C59 N24 C60 127.8(3)
N28 N29 C72 110.3(3)
N28 N29 Zn3 135.9(2)
C72 N29 Zn3 113.8(2)
N8 N9 C21 110.5(3)
N8 N9 Zn3 135.6(2)
C21 N9 Zn3 113.6(2)
C65 N25 C61 118.4(3)
C65 N25 Zn1 116.0(2)
C61 N25 Zn1 125.5(2)
C71 N27 N28 112.1(3)
C71 N27 C78 128.5(3)
N28 N27 C78 119.2(3)
N12 N13 N14 106.7(2)
C33 N14 N13 110.2(3)
C33 N14 C34 130.1(3)
N13 N14 C34 119.6(2)
N9 N8 N7 105.2(2)
C26 N10 C22 117.7(3)
C26 N10 Zn3 126.3(2)
C22 N10 Zn3 115.9(2)
N14 C34 C35 111.7(2)
N17 C46 C47 104.4(3)
C7 C6 N2 107.4(3)
C7 C6 C5 133.5(3)
N2 C6 C5 119.1(3)
N4 C7 C6 105.2(3)
C36 C35 C39 117.1(3)
C36 C35 C34 122.1(3)
C39 C35 C34 120.8(3)
N5 C13 C9 122.9(3)
N17 C45 C43 111.8(2)
N7 C20 C21 104.7(3)
N22 C58 C59 107.8(3)
N22 C58 C57 119.2(3)
C59 C58 C57 133.0(3)
N5 C12 C11 120.9(3)
N5 C12 C14 116.3(3)
C11 C12 C14 122.8(3)
C44 C43 C42 117.7(3)
C44 C43 C45 120.7(3)
C42 C43 C45 121.5(3)
N27 C78 C69 110.2(3)
N10 C22 C23 122.3(3)
N10 C22 C21 114.2(3)
C23 C22 C21 123.6(3)
N19 C47 C46 107.6(3)
N19 C47 C48 118.2(3)
C46 C47 C48 134.2(3)
N1 C5 C4 122.1(3)
N1 C5 C6 115.6(3)
C4 C5 C6 122.3(3)
C10 C9 C13 118.3(3)
C10 C9 C8 122.6(3)
C13 C9 C8 119.1(3)
C16 C17 C18 118.0(3)
C16 C17 C19 122.1(3)
C18 C17 C19 119.9(3)
N21 C57 C56 122.2(3)
N21 C57 C58 114.5(3)
C56 C57 C58 123.4(3)
N7 C19 C17 111.0(3)
N15 C38 C37 121.2(3)
N15 C38 C40 116.2(3)
C37 C38 C40 122.6(3)
C67 C68 C69 119.8(3)
N30 C73 C74 122.3(3)
N30 C73 C72 115.1(3)
C74 C73 C72 122.7(3)
N24 C59 C58 104.2(3)
C56 C55 C54 119.8(3)
C68 C69 C70 117.6(3)
C68 C69 C78 122.3(3)
C70 C69 C78 120.1(3)
N1 C1 C2 123.7(3)
C61 C62 C63 117.4(3)
C61 C62 C60 120.0(3)
C63 C62 C60 122.6(3)
N26 C66 C67 121.1(3)
N26 C66 C65 115.7(3)
C67 C66 C65 123.2(3)
N27 C71 C72 105.1(3)
C9 C10 C11 119.1(3)
C68 C67 C66 119.6(3)
C35 C36 C37 120.6(3)
N26 C70 C69 123.6(3)
C55 C54 C53 119.4(3)
N24 C60 C62 110.7(3)
N4 C8 C9 110.7(2)
N20 C48 C49 122.1(3)
N20 C48 C47 114.7(3)
C49 C48 C47 123.2(3)
C10 C11 C12 119.7(3)
C55 C56 C57 118.8(3)
C64 C63 C62 119.8(3)
N25 C65 C64 121.1(3)
N25 C65 C66 115.9(3)
C64 C65 C66 123.0(3)
N6 C18 C17 123.0(3)
C42 C41 C40 119.9(3)
N9 C21 C20 107.6(3)
N9 C21 C22 119.1(3)
C20 C21 C22 133.3(3)
N25 C61 C62 123.8(3)
C17 C16 C15 119.4(3)
N15 C39 C35 123.8(3)
N6 C14 C15 120.7(3)
N6 C14 C12 115.2(2)
C15 C14 C12 124.0(3)
C41 C42 C43 119.4(3)
N11 C27 C28 123.2(4)
N29 C72 C71 107.1(3)
N29 C72 C73 118.6(3)
C71 C72 C73 134.3(3)
C73 C74 C75 119.4(3)
C14 C15 C16 119.8(3)
N21 C53 C54 121.7(3)
N20 C52 C51 123.5(3)
N10 C26 C25 122.6(3)
C4 C3 C2 119.0(3)
N16 C40 C41 120.3(3)
N16 C40 C38 116.1(3)
C41 C40 C38 123.5(3)
C1 C2 C3 118.4(3)
C36 C37 C38 118.4(3)
N16 C44 C43 123.5(3)
C63 C64 C65 119.5(3)
C3 C4 C5 119.0(3)
N30 C77 C76 123.0(3)
N14 C33 C32 106.4(3)
C33 C32 N12 107.0(3)
C33 C32 C31 135.3(3)
N12 C32 C31 117.7(3)
C52 C51 C50 118.8(3)
N11 C31 C30 121.5(3)
N11 C31 C32 115.0(3)
C30 C31 C32 123.5(4)
C26 C25 C24 118.6(3)
C76 C75 C74 118.3(3)
C24 C23 C22 119.3(3)
C77 C76 C75 118.6(3)
C23 C24 C25 119.5(3)
C28 C29 C30 119.9(4)
C50 C49 C48 119.3(3)
C29 C28 C27 118.1(4)
C31 C30 C29 119.0(4)
C49 C50 C51 118.5(4)
O4 S3 O5 115.80(16)
O4 S3 O6 114.35(15)
O5 S3 O6 114.49(16)
O4 S3 C82 104.67(15)
O5 S3 C82 101.93(16)
O6 S3 C82 103.27(17)
O8 S4 O9 115.13(16)
O8 S4 O7 115.51(15)
O9 S4 O7 114.72(15)
O8 S4 C81 103.52(17)
O9 S4 C81 102.66(16)
O7 S4 C81 102.70(17)
O2 S1 O3 114.9(2)
O2 S1 O1 113.47(16)
O3 S1 O1 115.6(2)
O2 S1 C79 103.63(19)
O3 S1 C79 103.61(19)
O1 S1 C79 103.55(17)
O16 S2 O17 114.2(2)
O16 S2 O18 116.2(2)
O17 S2 O18 114.22(15)
O16 S2 C80 104.9(2)
O17 S2 C80 102.69(18)
O18 S2 C80 102.31(19)
F3 C83 F1 108.4(3)
F3 C83 F2 107.1(3)
F1 C83 F2 107.8(3)
F3 C83 S5 111.7(2)
F1 C83 S5 111.4(2)
F2 C83 S5 110.3(2)
F4 C82 F5 107.7(3)
F4 C82 F6 108.5(3)
F5 C82 F6 107.2(3)
F4 C82 S3 111.1(3)
F5 C82 S3 110.6(2)
F6 C82 S3 111.6(2)
F8 C81 F7 107.6(3)
F8 C81 F9 107.7(3)
F7 C81 F9 107.2(3)
F8 C81 S4 111.8(2)
F7 C81 S4 111.2(2)
F9 C81 S4 111.1(3)
F14 C79 F12 107.5(3)
F14 C79 F13 107.6(3)
F12 C79 F13 105.8(3)
F14 C79 S1 112.3(3)
F12 C79 S1 112.1(3)
F13 C79 S1 111.2(3)
F16 C80 F15 108.4(4)
F16 C80 F17 107.8(4)
F15 C80 F17 107.6(3)
F16 C80 S2 111.1(3)
F15 C80 S2 110.7(3)
F17 C80 S2 111.1(3)
C93 C92 C91 119.6(4)
C88 C89 C90 120.8(4)
C96 C91 C92 119.8(4)
C94 C93 C92 120.7(4)
C91 C96 C95 119.3(4)
C88 C87 C86 119.3(4)
C94 C95 C96 120.2(4)
C89 C90 C85 119.2(4)
C86 C85 C90 120.5(4)
C95 C94 C93 120.4(4)
C89 C88 C87 120.4(4)
C85 C86 C87 119.9(4)

loop_
_geom_bond_atom_site_label_1
_geom_bond_atom_site_label_2
_geom_bond_distance
S8 O14 1.360(6)
S8 O15 1.379(6)
S8 O13 1.428(6)
S8 C84 1.806(8)
C84 F10 1.297(9)
C84 F19 1.358(9)
C84 F11 1.352(9)
S8A O15A 1.432(7)
S8A O13A 1.488(7)
S8A O14A 1.585(14)
S8A C84A 1.897(11)
C84A F10A 1.275(11)
C84A F11A 1.289(11)
C84A F19A 1.312(12)
Zn1 N6 2.145(2)
Zn1 N16 2.148(3)
Zn1 N15 2.153(2)
Zn1 N25 2.160(2)
Zn1 N26 2.170(3)
Zn1 N5 2.173(2)
Zn2 N19 2.133(2)
Zn2 N2 2.136(3)
Zn2 N22 2.152(3)
Zn2 N20 2.164(3)
Zn2 N21 2.164(2)
Zn2 N1 2.228(3)
Zn3 N12 2.142(3)
Zn3 N29 2.143(3)
Zn3 N9 2.156(3)
Zn3 N11 2.168(3)
Zn3 N10 2.172(3)
Zn3 N30 2.180(3)
S5 O10 1.437(2)
S5 O12 1.442(2)
S5 O11 1.444(2)
S5 C83 1.833(3)
N6 C18 1.338(4)
N6 C14 1.357(4)
N17 N18 1.341(3)
N17 C46 1.345(4)
N17 C45 1.469(4)
N5 C12 1.341(4)
N5 C13 1.344(4)
N16 C44 1.340(4)
N16 C40 1.349(4)
N15 C39 1.327(4)
N15 C38 1.350(4)
N4 N3 1.347(4)
N4 C7 1.352(4)
N4 C8 1.466(4)
N1 C1 1.341(4)
N1 C5 1.347(4)
N26 C70 1.341(4)
N26 C66 1.356(4)
N2 N3 1.315(3)
N2 C6 1.361(4)
N21 C53 1.342(4)
N21 C57 1.353(4)
N18 N19 1.323(3)
N19 C47 1.357(4)
N20 C52 1.347(4)
N20 C48 1.352(4)
N12 N13 1.308(3)
N12 C32 1.369(4)
N22 N23 1.311(3)
N22 C58 1.357(4)
N30 C77 1.335(4)
N30 C73 1.337(4)
N23 N24 1.341(4)
N28 N29 1.324(4)
N28 N27 1.340(4)
N7 C20 1.332(4)
N7 N8 1.358(4)
N7 C19 1.472(4)
N11 C31 1.335(5)
N11 C27 1.339(4)
N24 C59 1.345(4)
N24 C60 1.461(4)
N29 C72 1.361(4)
N9 N8 1.310(4)
N9 C21 1.358(4)
N25 C65 1.342(4)
N25 C61 1.349(4)
N27 C71 1.339(4)
N27 C78 1.469(4)
N13 N14 1.348(4)
N14 C33 1.340(4)
N14 C34 1.461(4)
N10 C26 1.349(4)
N10 C22 1.353(4)
C34 C35 1.513(4)
C46 C47 1.379(4)
C6 C7 1.360(4)
C6 C5 1.459(4)
C35 C36 1.377(5)
C35 C39 1.383(4)
C13 C9 1.380(4)
C45 C43 1.504(4)
C20 C21 1.371(4)
C58 C59 1.367(4)
C58 C57 1.469(4)
C12 C11 1.391(4)
C12 C14 1.479(4)
C43 C44 1.380(4)
C43 C42 1.386(4)
C78 C69 1.502(4)
C22 C23 1.376(5)
C22 C21 1.471(5)
C47 C48 1.461(4)
C5 C4 1.391(5)
C9 C10 1.378(4)
C9 C8 1.509(4)
C17 C16 1.378(5)
C17 C18 1.389(4)
C17 C19 1.509(4)
C57 C56 1.388(4)
C38 C37 1.392(5)
C38 C40 1.476(4)
C68 C67 1.380(5)
C68 C69 1.383(4)
C73 C74 1.381(5)
C73 C72 1.456(4)
C55 C56 1.355(5)
C55 C54 1.372(5)
C69 C70 1.390(4)
C1 C2 1.365(5)
C62 C61 1.374(4)
C62 C63 1.391(5)
C62 C60 1.514(4)
C66 C67 1.392(4)
C66 C65 1.472(4)
C71 C72 1.371(5)
C10 C11 1.384(4)
C36 C37 1.388(5)
C54 C53 1.384(5)
C48 C49 1.386(5)
C63 C64 1.371(5)
C65 C64 1.398(4)
C41 C42 1.380(4)
C41 C40 1.398(4)
C16 C15 1.388(5)
C14 C15 1.382(4)
C27 C28 1.381(6)
C74 C75 1.390(5)
C52 C51 1.365(5)
C26 C25 1.380(5)
C3 C4 1.377(5)
C3 C2 1.395(5)
C77 C76 1.385(5)
C33 C32 1.353(5)
C32 C31 1.470(5)
C51 C50 1.397(5)
C31 C30 1.379(6)
C25 C24 1.381(5)
C75 C76 1.386(5)
C23 C24 1.366(5)
C29 C28 1.348(7)
C29 C30 1.382(6)
C49 C50 1.386(5)
S3 O4 1.431(2)
S3 O5 1.441(3)
S3 O6 1.447(3)
S3 C82 1.830(4)
S4 O8 1.428(3)
S4 O9 1.439(2)
S4 O7 1.443(2)
S4 C81 1.844(4)
S1 O2 1.429(3)
S1 O3 1.436(3)
S1 O1 1.454(3)
S1 C79 1.797(4)
S2 O16 1.425(3)
S2 O17 1.431(3)
S2 O18 1.442(3)
S2 C80 1.811(5)
C83 F3 1.325(4)
C83 F1 1.328(4)
C83 F2 1.336(4)
C82 F4 1.323(4)
C82 F5 1.330(4)
C82 F6 1.333(4)
C81 F8 1.331(4)
C81 F7 1.335(4)
C81 F9 1.339(5)
C79 F14 1.330(4)
C79 F12 1.338(5)
C79 F13 1.346(5)
C80 F16 1.326(5)
C80 F15 1.334(5)
C80 F17 1.342(4)
C92 C93 1.372(5)
C92 C91 1.387(5)
C89 C88 1.367(6)
C89 C90 1.376(5)
C91 C96 1.369(6)
C93 C94 1.356(6)
C96 C95 1.398(6)
C87 C88 1.378(6)
C87 C86 1.387(6)
C95 C94 1.354(6)
C90 C85 1.378(6)
C85 C86 1.377(6)

loop_
_platon_squeeze_void_nr
_platon_squeeze_void_average_x
_platon_squeeze_void_average_y
_platon_squeeze_void_average_z
_platon_squeeze_void_volume
_platon_squeeze_void_count_electrons
_platon_squeeze_void_content
1 0.024 0.500 -0.024 1792 456 ' '
